data_7111848
loop_
_publ_author_name
'Jonathan A. Bailey'
'Mairi F. Haddow'
'Paul G. Pringle'

_publ_section_title
;
 A simple route to azaborinylphosphines: isoelectronic B-N analogues of
 arylphosphine ligands
;
_journal_name_full Chem.Commun.
_journal_page_first 1432
_journal_paper_doi 10.1039/c3cc49000a
_journal_volume 50
_journal_year 2014
_chemical_formula_moiety 'C41 H46 Cl O P2 Rh'
_chemical_formula_sum 'C41 H46 Cl O P2 Rh'
_chemical_formula_weight 755.08
_chemical_name_systematic
; 
 ? 
;
_space_group_IT_number 14
_symmetry_cell_setting monoclinic
_symmetry_space_group_name_Hall '-P 2ybc'
_symmetry_space_group_name_H-M 'P 1 21/c 1'
_atom_sites_solution_hydrogens geom
_atom_sites_solution_primary direct
_atom_sites_solution_secondary difmap
_audit_creation_method SHELXL-97
_cell_angle_alpha 90.00
_cell_angle_beta 103.596(2)
_cell_angle_gamma 90.00
_cell_formula_units_Z 2
_cell_length_a 9.7300(3)
_cell_length_b 23.1553(8)
_cell_length_c 8.0300(3)
_cell_measurement_reflns_used 6093
_cell_measurement_temperature 100(2)
_cell_measurement_theta_max 28.29
_cell_measurement_theta_min 2.75
_cell_volume 1758.47(11)
_computing_cell_refinement 'Apex II (Bruker, 2008)'
_computing_data_collection 'Apex II (Bruker, 2008)'
_computing_data_reduction 'SAINT V7.68A'
_computing_structure_refinement 'SHELXL-97 (Sheldrick, 2008)'
_computing_structure_solution 'SHELXS-97 (Sheldrick, 2008)'
_diffrn_ambient_temperature 100(2)
_diffrn_measured_fraction_theta_full 0.998
_diffrn_measured_fraction_theta_max 0.910
_diffrn_measurement_device_type 'Bruker Apex II kappa CCD area detector'
_diffrn_measurement_method 'phi and omega scans'
_diffrn_radiation_monochromator graphite
_diffrn_radiation_source 'fine-focus sealed tube'
_diffrn_radiation_type MoK\a
_diffrn_radiation_wavelength 0.71073
_diffrn_reflns_av_R_equivalents 0.0626
_diffrn_reflns_av_sigmaI/netI 0.0493
_diffrn_reflns_limit_h_max 13
_diffrn_reflns_limit_h_min -13
_diffrn_reflns_limit_k_max 33
_diffrn_reflns_limit_k_min -34
_diffrn_reflns_limit_l_max 11
_diffrn_reflns_limit_l_min -11
_diffrn_reflns_number 36613
_diffrn_reflns_theta_full 27.50
_diffrn_reflns_theta_max 31.92
_diffrn_reflns_theta_min 1.76
_exptl_absorpt_coefficient_mu 0.685
_exptl_absorpt_correction_T_max 0.7463
_exptl_absorpt_correction_T_min 0.6885
_exptl_absorpt_correction_type multi-scan
_exptl_absorpt_process_details SADABS-2008/1
_exptl_crystal_colour yellow
_exptl_crystal_density_diffrn 1.426
_exptl_crystal_density_method 'not measured'
_exptl_crystal_description block
_exptl_crystal_F_000 784
_exptl_crystal_size_max 0.1
_exptl_crystal_size_mid 0.08
_exptl_crystal_size_min 0.07
_refine_diff_density_max 0.828
_refine_diff_density_min -0.820
_refine_diff_density_rms 0.142
_refine_ls_extinction_method none
_refine_ls_goodness_of_fit_ref 1.116
_refine_ls_hydrogen_treatment constr
_refine_ls_matrix_type full
_refine_ls_number_parameters 227
_refine_ls_number_reflns 5524
_refine_ls_number_restraints 0
_refine_ls_restrained_S_all 1.116
_refine_ls_R_factor_all 0.0613
_refine_ls_R_factor_gt 0.0361
_refine_ls_shift/su_max 0.016
_refine_ls_shift/su_mean 0.002
_refine_ls_structure_factor_coef Fsqd
_refine_ls_weighting_details 'calc w=1/[\s^2^(Fo^2^)+(0.0535P)^2^+0.0000P] where P=(Fo^2^+2Fc^2^)/3'
_refine_ls_weighting_scheme calc
_refine_ls_wR_factor_gt 0.0902
_refine_ls_wR_factor_ref 0.1063
_reflns_number_gt 4139
_reflns_number_total 5524
_reflns_threshold_expression >2sigma(I)
_cod_data_source_file c3cc49000a.txt
_cod_data_source_block jb0132_new
_cod_original_cell_volume 1758.47(10)
_cod_original_sg_symbol_H-M P2(1)/c
_cod_database_code 7111848

loop_
_symmetry_equiv_pos_as_xyz
'x, y, z'
'-x, y+1/2, -z+1/2'
'-x, -y, -z'
'x, -y-1/2, z-1/2'

loop_
_atom_site_label
_atom_site_type_symbol
_atom_site_fract_x
_atom_site_fract_y
_atom_site_fract_z
_atom_site_U_iso_or_equiv
_atom_site_adp_type
_atom_site_occupancy
_atom_site_symmetry_multiplicity
_atom_site_calc_flag
_atom_site_refinement_flags
_atom_site_disorder_assembly
_atom_site_disorder_group
C11 C -0.0084(2) 0.14869(10) 0.3905(3) 0.0165(4) Uani 1 1 d . . .
Rh1 Rh 0.5000 0.0000 0.5000 0.01299(8) Uani 1 2 d S . .
P1 P 0.30946(6) 0.04186(2) 0.30514(7) 0.01369(12) Uani 1 1 d . A .
C14 C 0.2898(2) 0.14231(9) 0.5134(3) 0.0154(4) Uani 1 1 d . A .
C9 C 0.2150(2) 0.09980(9) 0.3895(3) 0.0150(4) Uani 1 1 d . . .
C8 C 0.4382(2) 0.14201(10) 0.5746(3) 0.0180(5) Uani 1 1 d . . .
H8 H 0.4925 0.1143 0.5308 0.022 Uiso 1 1 calc R A .
C18 C 0.1736(2) -0.01359(10) 0.2191(3) 0.0161(5) Uani 1 1 d . . .
H18 H 0.0898 0.0062 0.1450 0.019 Uiso 1 1 calc R A .
C13 C 0.2107(3) 0.18533(10) 0.5770(3) 0.0181(5) Uani 1 1 d . . .
C1 C -0.1563(3) 0.15144(11) 0.3230(3) 0.0218(5) Uani 1 1 d . A .
H1 H -0.2018 0.1237 0.2415 0.026 Uiso 1 1 calc R . .
C7 C 0.5065(3) 0.18072(10) 0.6958(3) 0.0211(5) Uani 1 1 d . A .
H7 H 0.6067 0.1803 0.7325 0.025 Uiso 1 1 calc R . .
C5 C 0.2843(3) 0.22379(10) 0.7053(3) 0.0210(5) Uani 1 1 d . A .
H5 H 0.2327 0.2522 0.7506 0.025 Uiso 1 1 calc R . .
C10 C 0.0727(2) 0.10407(10) 0.3345(3) 0.0167(4) Uani 1 1 d . A .
H10 H 0.0243 0.0762 0.2551 0.020 Uiso 1 1 calc R . .
C15 C 0.3473(3) 0.07411(10) 0.1093(3) 0.0175(5) Uani 1 1 d . . .
H15 H 0.3894 0.0428 0.0513 0.021 Uiso 1 1 calc R A .
C6 C 0.4279(3) 0.22077(10) 0.7649(3) 0.0233(5) Uani 1 1 d . . .
H6 H 0.4744 0.2460 0.8536 0.028 Uiso 1 1 calc R A .
C12 C 0.0592(3) 0.18925(10) 0.5121(3) 0.0179(5) Uani 1 1 d . A .
C19 C 0.1254(3) -0.04511(11) 0.3624(3) 0.0227(5) Uani 1 1 d . A .
H19A H 0.0447 -0.0700 0.3128 0.034 Uiso 1 1 calc R . .
H19B H 0.0974 -0.0168 0.4390 0.034 Uiso 1 1 calc R . .
H19C H 0.2032 -0.0688 0.4275 0.034 Uiso 1 1 calc R . .
C20 C 0.2325(3) -0.05684(10) 0.1077(3) 0.0195(5) Uani 1 1 d . A .
H20A H 0.3236 -0.0718 0.1728 0.029 Uiso 1 1 calc R . .
H20B H 0.2457 -0.0373 0.0042 0.029 Uiso 1 1 calc R . .
H20C H 0.1658 -0.0889 0.0751 0.029 Uiso 1 1 calc R . .
C16 C 0.4562(3) 0.12157(11) 0.1510(3) 0.0226(5) Uani 1 1 d . A .
H16A H 0.4842 0.1333 0.0464 0.034 Uiso 1 1 calc R . .
H16B H 0.5393 0.1075 0.2352 0.034 Uiso 1 1 calc R . .
H16C H 0.4160 0.1548 0.1985 0.034 Uiso 1 1 calc R . .
C4 C -0.0258(3) 0.23246(12) 0.5619(3) 0.0268(6) Uani 1 1 d . . .
H4 H 0.0169 0.2606 0.6441 0.032 Uiso 1 1 calc R A .
C3 C -0.1691(3) 0.23445(13) 0.4933(4) 0.0325(6) Uani 1 1 d . A .
H3 H -0.2240 0.2640 0.5280 0.039 Uiso 1 1 calc R . .
C2 C -0.2337(3) 0.19426(11) 0.3756(4) 0.0263(6) Uani 1 1 d . . .
H2 H -0.3329 0.1961 0.3300 0.032 Uiso 1 1 calc R A .
C17 C 0.2153(3) 0.09536(11) -0.0201(3) 0.0245(5) Uani 1 1 d . A .
H17A H 0.1715 0.1268 0.0308 0.037 Uiso 1 1 calc R . .
H17B H 0.1479 0.0635 -0.0508 0.037 Uiso 1 1 calc R . .
H17C H 0.2421 0.1094 -0.1232 0.037 Uiso 1 1 calc R . .
C21 C 0.3999(7) 0.0033(3) 0.6543(8) 0.0149(10) Uani 0.50 1 d P A -1
O1 O 0.3325(8) 0.0049(4) 0.7539(9) 0.0237(14) Uani 0.50 1 d P A -1
Cl1 Cl 0.3651(3) 0.00532(11) 0.7154(3) 0.0190(4) Uani 0.50 1 d P A -1

loop_
_atom_site_aniso_label
_atom_site_aniso_U_11
_atom_site_aniso_U_22
_atom_site_aniso_U_33
_atom_site_aniso_U_23
_atom_site_aniso_U_13
_atom_site_aniso_U_12
C11 0.0168(11) 0.0162(10) 0.0181(10) 0.0031(8) 0.0073(8) 0.0026(9)
Rh1 0.01303(13) 0.01379(12) 0.01137(11) -0.00011(9) 0.00127(8) 0.00220(10)
P1 0.0139(3) 0.0130(3) 0.0130(2) -0.0006(2) 0.0011(2) 0.0009(2)
C14 0.0191(11) 0.0135(10) 0.0131(10) 0.0022(8) 0.0025(8) -0.0004(9)
C9 0.0176(11) 0.0127(10) 0.0141(10) 0.0012(8) 0.0030(8) 0.0007(8)
C8 0.0193(12) 0.0141(10) 0.0200(11) -0.0006(8) 0.0034(9) 0.0003(9)
C18 0.0147(11) 0.0152(10) 0.0168(10) -0.0017(8) 0.0004(8) -0.0003(8)
C13 0.0266(13) 0.0145(10) 0.0137(10) 0.0009(8) 0.0054(9) 0.0011(9)
C1 0.0169(12) 0.0201(12) 0.0277(12) -0.0005(9) 0.0042(10) 0.0022(10)
C7 0.0216(12) 0.0179(11) 0.0207(11) 0.0012(9) -0.0012(9) -0.0032(9)
C5 0.0268(13) 0.0137(11) 0.0230(12) -0.0010(9) 0.0068(10) -0.0013(10)
C10 0.0184(12) 0.0150(10) 0.0162(10) -0.0001(8) 0.0027(8) -0.0005(9)
C15 0.0205(12) 0.0175(11) 0.0150(10) 0.0007(8) 0.0047(9) 0.0022(9)
C6 0.0318(14) 0.0163(11) 0.0199(11) -0.0025(9) 0.0024(10) -0.0063(10)
C12 0.0198(12) 0.0177(11) 0.0176(11) 0.0024(8) 0.0076(9) 0.0029(9)
C19 0.0224(13) 0.0240(12) 0.0212(11) 0.0014(9) 0.0043(9) -0.0064(10)
C20 0.0218(12) 0.0162(11) 0.0195(11) -0.0045(9) 0.0027(9) 0.0004(9)
C16 0.0230(13) 0.0218(12) 0.0248(12) 0.0026(9) 0.0094(10) -0.0018(10)
C4 0.0292(14) 0.0246(13) 0.0274(13) -0.0082(10) 0.0085(11) 0.0048(11)
C3 0.0302(16) 0.0323(15) 0.0374(16) -0.0046(12) 0.0128(12) 0.0143(12)
C2 0.0163(13) 0.0252(13) 0.0391(15) 0.0011(11) 0.0098(11) 0.0031(10)
C17 0.0276(14) 0.0266(13) 0.0181(11) 0.0068(9) 0.0030(10) 0.0014(11)
C21 0.014(3) 0.020(2) 0.011(3) 0.002(2) 0.0017(19) 0.001(2)
O1 0.026(4) 0.034(3) 0.014(3) -0.002(2) 0.0111(18) 0.007(3)
Cl1 0.0196(13) 0.0245(7) 0.0148(12) 0.0007(10) 0.0078(7) 0.0061(9)

loop_
_atom_type_symbol
_atom_type_description
_atom_type_scat_dispersion_real
_atom_type_scat_dispersion_imag
_atom_type_scat_source
C C 0.0033 0.0016 'International Tables Vol C Tables 4.2.6.8 and 6.1.1.4'
H H 0.0000 0.0000 'International Tables Vol C Tables 4.2.6.8 and 6.1.1.4'
O O 0.0106 0.0060 'International Tables Vol C Tables 4.2.6.8 and 6.1.1.4'
P P 0.1023 0.0942 'International Tables Vol C Tables 4.2.6.8 and 6.1.1.4'
Cl Cl 0.1484 0.1585 'International Tables Vol C Tables 4.2.6.8 and 6.1.1.4'
Rh Rh -1.1178 0.9187 'International Tables Vol C Tables 4.2.6.8 and 6.1.1.4'

loop_
_geom_angle_atom_site_label_1
_geom_angle_atom_site_label_2
_geom_angle_atom_site_label_3
_geom_angle
_geom_angle_site_symmetry_1
_geom_angle_site_symmetry_3
C12 C11 C1 120.3(2) . .
C12 C11 C10 119.9(2) . .
C1 C11 C10 119.8(2) . .
C21 Rh1 C21 180.0 . 3_656
C21 Rh1 P1 91.73(19) . 3_656
C21 Rh1 P1 88.27(19) 3_656 3_656
C21 Rh1 P1 88.27(19) . .
C21 Rh1 P1 91.73(19) 3_656 .
P1 Rh1 P1 180.0 3_656 .
C21 Rh1 Cl1 0.88(19) . .
C21 Rh1 Cl1 179.12(19) 3_656 .
P1 Rh1 Cl1 91.20(6) 3_656 .
P1 Rh1 Cl1 88.80(6) . .
C21 Rh1 Cl1 179.12(19) . 3_656
C21 Rh1 Cl1 0.88(19) 3_656 3_656
P1 Rh1 Cl1 88.80(6) 3_656 3_656
P1 Rh1 Cl1 91.20(6) . 3_656
Cl1 Rh1 Cl1 180.0 . 3_656
C9 P1 C15 103.55(10) . .
C9 P1 C18 105.53(11) . .
C15 P1 C18 103.22(10) . .
C9 P1 Rh1 116.19(7) . .
C15 P1 Rh1 116.78(8) . .
C18 P1 Rh1 110.23(7) . .
C8 C14 C13 118.2(2) . .
C8 C14 C9 122.5(2) . .
C13 C14 C9 119.3(2) . .
C10 C9 C14 118.6(2) . .
C10 C9 P1 119.53(17) . .
C14 C9 P1 121.84(17) . .
C7 C8 C14 121.9(2) . .
C19 C18 C20 110.45(19) . .
C19 C18 P1 111.60(16) . .
C20 C18 P1 109.67(16) . .
C5 C13 C14 118.4(2) . .
C5 C13 C12 121.3(2) . .
C14 C13 C12 120.3(2) . .
C2 C1 C11 119.8(2) . .
C8 C7 C6 119.7(2) . .
C6 C5 C13 121.4(2) . .
C9 C10 C11 123.0(2) . .
C16 C15 C17 110.5(2) . .
C16 C15 P1 111.97(16) . .
C17 C15 P1 113.79(16) . .
C5 C6 C7 120.3(2) . .
C11 C12 C4 117.5(2) . .
C11 C12 C13 118.7(2) . .
C4 C12 C13 123.8(2) . .
C3 C4 C12 121.0(2) . .
C4 C3 C2 120.8(2) . .
C1 C2 C3 120.5(2) . .
Cl1 C21 O1 4.4(6) . .
Cl1 C21 Rh1 176.8(7) . .
O1 C21 Rh1 178.8(9) . .
C21 Cl1 Rh1 2.3(5) . .

loop_
_geom_bond_atom_site_label_1
_geom_bond_atom_site_label_2
_geom_bond_distance
_geom_bond_site_symmetry_2
C11 C12 1.402(3) .
C11 C1 1.415(3) .
C11 C10 1.435(3) .
Rh1 C21 1.749(7) .
Rh1 C21 1.749(7) 3_656
Rh1 P1 2.3369(6) 3_656
Rh1 P1 2.3370(6) .
Rh1 Cl1 2.408(2) .
Rh1 Cl1 2.408(2) 3_656
P1 C9 1.843(2) .
P1 C15 1.854(2) .
P1 C18 1.856(2) .
C14 C8 1.412(3) .
C14 C13 1.425(3) .
C14 C9 1.465(3) .
C9 C10 1.355(3) .
C8 C7 1.374(3) .
C18 C19 1.527(3) .
C18 C20 1.540(3) .
C13 C5 1.421(3) .
C13 C12 1.447(3) .
C1 C2 1.370(3) .
C7 C6 1.397(3) .
C5 C6 1.368(3) .
C15 C16 1.509(3) .
C15 C17 1.530(3) .
C12 C4 1.414(3) .
C4 C3 1.374(4) .
C3 C2 1.369(4) .
C21 Cl1 0.659(6) .
C21 O1 1.147(7) .
